data_7706297
loop_
_publ_author_name
'Lamprecht, Zandria'
'Malan, Frederick P.'
'Fern\'andez, Israel'
'Lotz, Simon'
'Bezuidenhout, Daniela I.'

_publ_section_title
;
 Chelated Fischer carbene complexes of annulated thiophenes: synthesis,
 structure and electrochemistry.
;
_journal_issue 43
_journal_name_full 'Dalton transactions (Cambridge, England : 2003)'
_journal_page_first 15339
_journal_page_last 15354
_journal_paper_doi 10.1039/d0dt03298k
_journal_volume 49
_journal_year 2020
_chemical_formula_sum 'C16 H12 O6 S2 W'
_chemical_formula_weight 548.23
_space_group_crystal_system triclinic
_space_group_IT_number 2
_space_group_name_Hall '-P 1'
_space_group_name_H-M_alt 'P -1'
_atom_sites_solution_hydrogens geom
_audit_creation_method SHELXL-2018/3
_audit_update_record
;
2020-10-12 deposited with the CCDC.	2020-10-19 downloaded from the CCDC.
;
_cell_angle_alpha 75.9140(10)
_cell_angle_beta 75.794(2)
_cell_angle_gamma 70.5600(10)
_cell_formula_units_Z 2
_cell_length_a 7.4467(4)
_cell_length_b 10.7958(5)
_cell_length_c 12.3241(6)
_cell_measurement_reflns_used 9878
_cell_measurement_temperature 150(2)
_cell_measurement_theta_max 26.47
_cell_measurement_theta_min 2.43
_cell_volume 891.44(8)
_computing_cell_refinement 'SAINT-2016/2 (Bruker AXS, 2016)'
_computing_data_collection 'APEX III (Bruker AXS, 2016)'
_computing_data_reduction 'SAINT-2016/2 (Bruker AXS, 2016)'
_computing_molecular_graphics 'Mercury (Macrae et al., 2006)'
_computing_publication_material 'Bruker SHELXTL'
_computing_structure_refinement 'SHELXL-2018/3 (Sheldrick, 2018)'
_computing_structure_solution 'SHELXT 2014/5 (Sheldrick, 2014)'
_diffrn_ambient_temperature 150(2)
_diffrn_measured_fraction_theta_full 0.999
_diffrn_measured_fraction_theta_max 0.999
_diffrn_measurement_device_type 'Bruker APEX-II CCD'
_diffrn_measurement_method '\f and \w scans'
_diffrn_radiation_type MoK\a
_diffrn_radiation_wavelength 0.71073
_diffrn_reflns_av_R_equivalents 0.0588
_diffrn_reflns_av_unetI/netI 0.0342
_diffrn_reflns_Laue_measured_fraction_full 0.999
_diffrn_reflns_Laue_measured_fraction_max 0.999
_diffrn_reflns_limit_h_max 9
_diffrn_reflns_limit_h_min -9
_diffrn_reflns_limit_k_max 13
_diffrn_reflns_limit_k_min -13
_diffrn_reflns_limit_l_max 15
_diffrn_reflns_limit_l_min -15
_diffrn_reflns_number 25438
_diffrn_reflns_point_group_measured_fraction_full 0.999
_diffrn_reflns_point_group_measured_fraction_max 0.999
_diffrn_reflns_theta_full 25.242
_diffrn_reflns_theta_max 26.371
_diffrn_reflns_theta_min 2.426
_exptl_absorpt_coefficient_mu 6.742
_exptl_absorpt_correction_T_max 1.0000
_exptl_absorpt_correction_T_min 0.7766
_exptl_absorpt_correction_type multi-scan
_exptl_absorpt_process_details
;
SADABS-2016/2 (Bruker,2016/2) was used for absorption correction.
wR2(int) was 0.1188 before and 0.0703 after correction.
The Ratio of minimum to maximum transmission is 0.6042.
The \l/2 correction factor is Not present.
;
_exptl_crystal_colour black
_exptl_crystal_density_diffrn 2.042
_exptl_crystal_description block
_exptl_crystal_F_000 524
_exptl_crystal_size_max 0.257
_exptl_crystal_size_mid 0.220
_exptl_crystal_size_min 0.194
_refine_diff_density_max 0.994
_refine_diff_density_min -1.075
_refine_diff_density_rms 0.108
_refine_ls_extinction_method none
_refine_ls_goodness_of_fit_ref 1.012
_refine_ls_hydrogen_treatment constr
_refine_ls_matrix_type full
_refine_ls_number_parameters 228
_refine_ls_number_reflns 3650
_refine_ls_number_restraints 0
_refine_ls_restrained_S_all 1.012
_refine_ls_R_factor_all 0.0226
_refine_ls_R_factor_gt 0.0205
_refine_ls_shift/su_max 0.001
_refine_ls_shift/su_mean 0.000
_refine_ls_structure_factor_coef Fsqd
_refine_ls_weighting_details 'w=1/[\s^2^(Fo^2^)+(0.0263P)^2^+0.6015P] where P=(Fo^2^+2Fc^2^)/3'
_refine_ls_weighting_scheme calc
_refine_ls_wR_factor_gt 0.0517
_refine_ls_wR_factor_ref 0.0524
_reflns_Friedel_coverage 0.000
_reflns_number_gt 3428
_reflns_number_total 3650
_reflns_threshold_expression 'I > 2\s(I)'
_cod_data_source_file d0dt03298k2.cif
_cod_data_source_block mo_ZL322F3_0m_a
_cod_database_code 7706297
_shelx_shelxl_version_number 2018/3
_shelx_space_group_comment
;
The symmetry employed for this shelxl refinement is uniquely defined
by the following loop, which should always be used as a source of
symmetry information in preference to the above space-group names.
They are only intended as comments.
;

loop_
_space_group_symop_operation_xyz
'x, y, z'
'-x, -y, -z'

loop_
_atom_site_label
_atom_site_type_symbol
_atom_site_fract_x
_atom_site_fract_y
_atom_site_fract_z
_atom_site_U_iso_or_equiv
_atom_site_adp_type
_atom_site_occupancy
_atom_site_site_symmetry_order
_atom_site_calc_flag
_atom_site_refinement_flags_posn
_atom_site_refinement_flags_adp
_atom_site_refinement_flags_occupancy
_atom_site_disorder_assembly
_atom_site_disorder_group
W1 W 0.74695(2) 0.28168(2) 0.20414(2) 0.01926(6) Uani 1 1 d . . . . .
S1 S 0.75539(13) 0.45878(8) 0.51996(7) 0.02416(18) Uani 1 1 d . . . . .
S2 S 0.73020(13) 0.07616(9) 0.67959(7) 0.02677(19) Uani 1 1 d . . . . .
O1 O 0.2871(4) 0.3748(3) 0.2811(2) 0.0354(6) Uani 1 1 d . . . . .
O2 O 0.7265(5) 0.0697(3) 0.0734(2) 0.0515(9) Uani 1 1 d . . . . .
O3 O 1.2088(4) 0.1984(3) 0.1434(3) 0.0449(7) Uani 1 1 d . . . . .
O4 O 0.7256(4) 0.4543(3) -0.0420(2) 0.0338(6) Uani 1 1 d . . . . .
O5 O 0.7535(3) 0.0469(2) 0.42907(18) 0.0213(5) Uani 1 1 d . . . . .
O6 O 0.7760(3) 0.5483(2) 0.26989(19) 0.0245(5) Uani 1 1 d . . . . .
C1 C 0.4493(5) 0.3411(3) 0.2522(3) 0.0229(7) Uani 1 1 d . . . . .
C2 C 0.7320(6) 0.1426(4) 0.1251(3) 0.0325(9) Uani 1 1 d . . . . .
C3 C 1.0442(6) 0.2273(4) 0.1653(3) 0.0269(8) Uani 1 1 d . . . . .
C4 C 0.7324(5) 0.3972(3) 0.0489(3) 0.0216(7) Uani 1 1 d . . . . .
C5 C 0.7546(5) 0.1703(3) 0.3746(3) 0.0223(7) Uani 1 1 d . . . . .
C6 C 0.7500(5) -0.0497(3) 0.3661(3) 0.0225(7) Uani 1 1 d . . . . .
H6A H 0.867327 -0.066976 0.306613 0.027 Uiso 1 1 calc R U . . .
H6B H 0.634777 -0.015464 0.329076 0.027 Uiso 1 1 calc R U . . .
C7 C 0.7430(5) -0.1755(3) 0.4499(3) 0.0284(8) Uani 1 1 d . . . . .
H7A H 0.749462 -0.245073 0.409524 0.043 Uiso 1 1 calc R U . . .
H7B H 0.621849 -0.158515 0.505172 0.043 Uiso 1 1 calc R U . . .
H7C H 0.852980 -0.204952 0.489651 0.043 Uiso 1 1 calc R U . . .
C8 C 0.7638(5) 0.4249(3) 0.2951(3) 0.0203(7) Uani 1 1 d . . . . .
C9 C 0.7856(6) 0.6157(3) 0.1522(3) 0.0276(8) Uani 1 1 d . . . . .
H9A H 0.666998 0.624283 0.124732 0.033 Uiso 1 1 calc R U . . .
H9B H 0.898874 0.564687 0.103405 0.033 Uiso 1 1 calc R U . . .
C10 C 0.8036(6) 0.7511(4) 0.1485(3) 0.0341(9) Uani 1 1 d . . . . .
H10A H 0.815762 0.798646 0.069688 0.051 Uiso 1 1 calc R U . . .
H10B H 0.918555 0.741184 0.178769 0.051 Uiso 1 1 calc R U . . .
H10C H 0.688127 0.801805 0.194626 0.051 Uiso 1 1 calc R U . . .
C11 C 0.7586(5) 0.3755(3) 0.4157(3) 0.0198(7) Uani 1 1 d . . . . .
C12 C 0.7516(5) 0.2453(3) 0.4571(3) 0.0200(7) Uani 1 1 d . . . . .
C13 C 0.7401(5) 0.2141(3) 0.5773(3) 0.0214(7) Uani 1 1 d . . . . .
C14 C 0.7388(5) 0.3189(3) 0.6231(3) 0.0222(7) Uani 1 1 d . . . . .
C15 C 0.7289(5) 0.2899(4) 0.7425(3) 0.0304(8) Uani 1 1 d . . . . .
H15 H 0.726634 0.350609 0.787465 0.037 Uiso 1 1 calc R U . . .
C16 C 0.7230(5) 0.1611(4) 0.7834(3) 0.0313(9) Uani 1 1 d . . . . .
H16 H 0.715582 0.122159 0.861694 0.038 Uiso 1 1 calc R U . . .

loop_
_atom_site_aniso_label
_atom_site_aniso_U_11
_atom_site_aniso_U_22
_atom_site_aniso_U_33
_atom_site_aniso_U_23
_atom_site_aniso_U_13
_atom_site_aniso_U_12
W1 0.02415(9) 0.01931(8) 0.01486(8) -0.00372(5) -0.00440(6) -0.00588(6)
S1 0.0253(5) 0.0266(4) 0.0234(4) -0.0106(3) -0.0048(3) -0.0065(4)
S2 0.0279(5) 0.0321(5) 0.0186(4) -0.0007(3) -0.0060(3) -0.0079(4)
O1 0.0298(16) 0.0450(16) 0.0310(15) -0.0061(12) -0.0050(12) -0.0111(13)
O2 0.101(3) 0.0322(16) 0.0315(16) -0.0098(13) -0.0218(16) -0.0225(17)
O3 0.0283(17) 0.0576(19) 0.0411(17) -0.0085(14) -0.0029(13) -0.0053(14)
O4 0.0363(16) 0.0380(15) 0.0215(14) -0.0007(11) -0.0050(11) -0.0071(12)
O5 0.0256(13) 0.0215(12) 0.0163(11) -0.0036(9) -0.0044(9) -0.0057(10)
O6 0.0278(13) 0.0234(12) 0.0218(12) -0.0044(9) 0.0000(10) -0.0098(10)
C1 0.027(2) 0.0267(17) 0.0172(16) -0.0027(13) -0.0053(14) -0.0104(15)
C2 0.050(3) 0.0258(18) 0.0230(19) -0.0003(15) -0.0113(17) -0.0123(17)
C3 0.030(2) 0.0290(18) 0.0185(17) -0.0063(14) -0.0020(15) -0.0051(15)
C4 0.0229(18) 0.0183(15) 0.0235(18) -0.0054(13) -0.0044(14) -0.0046(13)
C5 0.0151(17) 0.0292(18) 0.0219(17) -0.0018(14) -0.0008(13) -0.0094(14)
C6 0.0264(19) 0.0184(16) 0.0238(17) -0.0054(13) -0.0050(14) -0.0065(14)
C7 0.027(2) 0.0221(17) 0.033(2) -0.0052(15) 0.0006(15) -0.0079(15)
C8 0.0141(16) 0.0221(16) 0.0238(17) -0.0038(13) -0.0031(13) -0.0044(13)
C9 0.034(2) 0.0271(18) 0.0205(18) -0.0023(14) 0.0001(15) -0.0115(16)
C10 0.048(3) 0.0270(19) 0.0265(19) -0.0057(15) 0.0016(17) -0.0152(17)
C11 0.0152(16) 0.0270(17) 0.0184(16) -0.0081(13) -0.0025(13) -0.0051(13)
C12 0.0142(16) 0.0210(16) 0.0248(17) -0.0069(13) -0.0025(13) -0.0038(13)
C13 0.0135(16) 0.0304(18) 0.0190(16) -0.0063(13) -0.0027(13) -0.0033(13)
C14 0.0154(16) 0.0285(18) 0.0215(17) -0.0072(14) -0.0031(13) -0.0028(14)
C15 0.026(2) 0.045(2) 0.0216(17) -0.0162(16) -0.0048(14) -0.0041(17)
C16 0.031(2) 0.044(2) 0.0144(16) -0.0060(15) -0.0062(15) -0.0042(17)

loop_
_atom_type_symbol
_atom_type_description
_atom_type_scat_dispersion_real
_atom_type_scat_dispersion_imag
_atom_type_scat_source
C C 0.0033 0.0016 'International Tables Vol C Tables 4.2.6.8 and 6.1.1.4'
H H 0.0000 0.0000 'International Tables Vol C Tables 4.2.6.8 and 6.1.1.4'
O O 0.0106 0.0060 'International Tables Vol C Tables 4.2.6.8 and 6.1.1.4'
S S 0.1246 0.1234 'International Tables Vol C Tables 4.2.6.8 and 6.1.1.4'
W W -0.8490 6.8722 'International Tables Vol C Tables 4.2.6.8 and 6.1.1.4'

loop_
_geom_angle_atom_site_label_1
_geom_angle_atom_site_label_2
_geom_angle_atom_site_label_3
_geom_angle
_geom_angle_site_symmetry_1
_geom_angle_site_symmetry_3
_geom_angle_publ_flag
C4 W1 C2 83.07(14) . . ?
C4 W1 C3 90.19(14) . . ?
C2 W1 C3 92.55(16) . . ?
C4 W1 C1 91.79(13) . . ?
C2 W1 C1 90.86(16) . . ?
C3 W1 C1 176.24(12) . . ?
C4 W1 C5 176.20(12) . . ?
C2 W1 C5 100.37(14) . . ?
C3 W1 C5 91.26(13) . . ?
C1 W1 C5 86.57(13) . . ?
C4 W1 C8 99.22(13) . . ?
C2 W1 C8 177.71(12) . . ?
C3 W1 C8 87.41(13) . . ?
C1 W1 C8 89.12(13) . . ?
C5 W1 C8 77.34(13) . . ?
C11 S1 C14 90.24(16) . . ?
C13 S2 C16 90.66(17) . . ?
C5 O5 C6 119.6(3) . . ?
C8 O6 C9 118.5(3) . . ?
O1 C1 W1 178.0(3) . . ?
O2 C2 W1 175.2(3) . . ?
O3 C3 W1 179.4(4) . . ?
O4 C4 W1 174.9(3) . . ?
O5 C5 C12 107.9(3) . . ?
O5 C5 W1 137.2(3) . . ?
C12 C5 W1 114.9(2) . . ?
O5 C6 C7 107.2(3) . . ?
O5 C6 H6A 110.3 . . ?
C7 C6 H6A 110.3 . . ?
O5 C6 H6B 110.3 . . ?
C7 C6 H6B 110.3 . . ?
H6A C6 H6B 108.5 . . ?
C6 C7 H7A 109.5 . . ?
C6 C7 H7B 109.5 . . ?
H7A C7 H7B 109.5 . . ?
C6 C7 H7C 109.5 . . ?
H7A C7 H7C 109.5 . . ?
H7B C7 H7C 109.5 . . ?
O6 C8 C11 109.9(3) . . ?
O6 C8 W1 136.8(2) . . ?
C11 C8 W1 113.3(2) . . ?
O6 C9 C10 106.9(3) . . ?
O6 C9 H9A 110.3 . . ?
C10 C9 H9A 110.3 . . ?
O6 C9 H9B 110.3 . . ?
C10 C9 H9B 110.3 . . ?
H9A C9 H9B 108.6 . . ?
C9 C10 H10A 109.5 . . ?
C9 C10 H10B 109.5 . . ?
H10A C10 H10B 109.5 . . ?
C9 C10 H10C 109.5 . . ?
H10A C10 H10C 109.5 . . ?
H10B C10 H10C 109.5 . . ?
C12 C11 C8 117.9(3) . . ?
C12 C11 S1 113.5(2) . . ?
C8 C11 S1 128.6(3) . . ?
C11 C12 C5 116.3(3) . . ?
C11 C12 C13 110.8(3) . . ?
C5 C12 C13 132.9(3) . . ?
C14 C13 C12 113.1(3) . . ?
C14 C13 S2 111.5(2) . . ?
C12 C13 S2 135.3(3) . . ?
C13 C14 C15 114.1(3) . . ?
C13 C14 S1 112.3(2) . . ?
C15 C14 S1 133.6(3) . . ?
C16 C15 C14 109.9(3) . . ?
C16 C15 H15 125.1 . . ?
C14 C15 H15 125.1 . . ?
C15 C16 S2 113.8(3) . . ?
C15 C16 H16 123.1 . . ?
S2 C16 H16 123.1 . . ?

loop_
_geom_bond_atom_site_label_1
_geom_bond_atom_site_label_2
_geom_bond_distance
_geom_bond_site_symmetry_2
_geom_bond_publ_flag
W1 C4 2.019(3) . ?
W1 C2 2.022(4) . ?
W1 C3 2.055(4) . ?
W1 C1 2.067(4) . ?
W1 C5 2.155(3) . ?
W1 C8 2.169(3) . ?
S1 C11 1.730(3) . ?
S1 C14 1.739(3) . ?
S2 C13 1.711(3) . ?
S2 C16 1.728(4) . ?
O1 C1 1.130(4) . ?
O2 C2 1.143(5) . ?
O3 C3 1.139(5) . ?
O4 C4 1.144(4) . ?
O5 C5 1.340(4) . ?
O5 C6 1.453(4) . ?
O6 C8 1.322(4) . ?
O6 C9 1.452(4) . ?
C5 C12 1.438(5) . ?
C6 C7 1.500(5) . ?
C6 H6A 0.9900 . ?
C6 H6B 0.9900 . ?
C7 H7A 0.9800 . ?
C7 H7B 0.9800 . ?
C7 H7C 0.9800 . ?
C8 C11 1.447(5) . ?
C9 C10 1.500(5) . ?
C9 H9A 0.9900 . ?
C9 H9B 0.9900 . ?
C10 H10A 0.9800 . ?
C10 H10B 0.9800 . ?
C10 H10C 0.9800 . ?
C11 C12 1.387(5) . ?
C12 C13 1.424(5) . ?
C13 C14 1.379(5) . ?
C14 C15 1.417(5) . ?
C15 C16 1.370(6) . ?
C15 H15 0.9500 . ?
C16 H16 0.9500 . ?

loop_
_geom_torsion_atom_site_label_1
_geom_torsion_atom_site_label_2
_geom_torsion_atom_site_label_3
_geom_torsion_atom_site_label_4
_geom_torsion
_geom_torsion_site_symmetry_1
_geom_torsion_site_symmetry_2
_geom_torsion_site_symmetry_3
_geom_torsion_site_symmetry_4
_geom_torsion_publ_flag
C6 O5 C5 C12 178.1(3) . . . . ?
C6 O5 C5 W1 1.5(5) . . . . ?
C5 O5 C6 C7 -178.2(3) . . . . ?
C9 O6 C8 C11 179.2(3) . . . . ?
C9 O6 C8 W1 -1.6(5) . . . . ?
C8 O6 C9 C10 -178.6(3) . . . . ?
O6 C8 C11 C12 -178.1(3) . . . . ?
W1 C8 C11 C12 2.5(4) . . . . ?
O6 C8 C11 S1 3.2(4) . . . . ?
W1 C8 C11 S1 -176.23(19) . . . . ?
C14 S1 C11 C12 -1.3(3) . . . . ?
C14 S1 C11 C8 177.5(3) . . . . ?
C8 C11 C12 C5 1.3(4) . . . . ?
S1 C11 C12 C5 -179.8(2) . . . . ?
C8 C11 C12 C13 -177.9(3) . . . . ?
S1 C11 C12 C13 1.0(4) . . . . ?
O5 C5 C12 C11 178.0(3) . . . . ?
W1 C5 C12 C11 -4.5(4) . . . . ?
O5 C5 C12 C13 -3.0(5) . . . . ?
W1 C5 C12 C13 174.5(3) . . . . ?
C11 C12 C13 C14 0.0(4) . . . . ?
C5 C12 C13 C14 -179.1(3) . . . . ?
C11 C12 C13 S2 -179.1(3) . . . . ?
C5 C12 C13 S2 1.8(6) . . . . ?
C16 S2 C13 C14 0.3(3) . . . . ?
C16 S2 C13 C12 179.4(4) . . . . ?
C12 C13 C14 C15 -179.6(3) . . . . ?
S2 C13 C14 C15 -0.2(4) . . . . ?
C12 C13 C14 S1 -0.9(4) . . . . ?
S2 C13 C14 S1 178.37(17) . . . . ?
C11 S1 C14 C13 1.2(3) . . . . ?
C11 S1 C14 C15 179.5(4) . . . . ?
C13 C14 C15 C16 0.0(5) . . . . ?
S1 C14 C15 C16 -178.2(3) . . . . ?
C14 C15 C16 S2 0.2(4) . . . . ?
C13 S2 C16 C15 -0.3(3) . . . . ?
